data_2239959
loop_
_publ_author_name
'Takaluoma, Esther M.'
'Oilunkaniemi, Raija'
'Laitinen, Risto S.'

_publ_section_title
;
 Crystal structure of
 bis{\m-2-[(dimethylamino)methyl]ferroceneselenolato}bis[chloridopalladium(II)]
;
_journal_coeditor_code ZL2600
_journal_issue 10
_journal_name_full 'Acta Crystallographica Section E'
_journal_page_first m343
_journal_page_last m344
_journal_paper_doi 10.1107/S1600536814019503
_journal_volume 70
_journal_year 2014
_chemical_formula_iupac '[Fe2 Pd2 (C5 H5)2 Cl2 (C8 H11 N1 Se1)2]'
_chemical_formula_moiety 'C26 H32 Cl2 Fe2 N2 Pd2 Se2'
_chemical_formula_sum 'C26 H32 Cl2 Fe2 N2 Pd2 Se2'
_chemical_formula_weight 925.85
_chemical_name_systematic
;
Bis{\m-2-[(dimethylamino)methyl]ferroceneselenolato}bis[chloridopalladium(II)]
;
_space_group_crystal_system monoclinic
_space_group_IT_number 14
_space_group_name_Hall '-P 2yn'
_space_group_name_H-M_alt 'P 1 21/n 1'
_symmetry_space_group_name_Hall '-P 2yn'
_symmetry_space_group_name_H-M 'P 1 21/n 1'
_atom_sites_solution_hydrogens geom
_atom_sites_solution_primary direct
_atom_sites_solution_secondary difmap
_audit_creation_method SHELXL-2013
_cell_angle_alpha 90
_cell_angle_beta 93.25(3)
_cell_angle_gamma 90
_cell_formula_units_Z 4
_cell_length_a 13.030(3)
_cell_length_b 10.985(2)
_cell_length_c 19.925(4)
_cell_measurement_reflns_used 3937
_cell_measurement_temperature 120(2)
_cell_measurement_theta_max 25.000
_cell_measurement_theta_min 3.118
_cell_volume 2847.4(10)
_computing_cell_refinement 'DENZO-SMN (Otwinowski & Minor, 1997)'
_computing_data_collection 'COLLECT (Bruker, 2008)'
_computing_data_reduction 'DENZO-SMN (Otwinowski & Minor, 1997)'
_computing_molecular_graphics 'DIAMOND (Brandenburg, 2006)'
_computing_publication_material 'WinGX (Farrugia, 2012)'
_computing_structure_refinement 'SHELXL2013 (Sheldrick, 2008)'
_computing_structure_solution 'SIR92 (Altomare <i>et al.</i>, 1993)'
_diffrn_ambient_temperature 120(2)
_diffrn_measured_fraction_theta_full 0.967
_diffrn_measured_fraction_theta_max 0.941
_diffrn_measurement_device_type 'Bruker--Nonius KappaCCD'
_diffrn_measurement_method '\f scans, and \w scans with \k offsets'
_diffrn_radiation_type MoK\a
_diffrn_radiation_wavelength 0.71073
_diffrn_reflns_av_R_equivalents 0.0779
_diffrn_reflns_limit_h_max 15
_diffrn_reflns_limit_h_min -15
_diffrn_reflns_limit_k_max 13
_diffrn_reflns_limit_k_min -13
_diffrn_reflns_limit_l_max 21
_diffrn_reflns_limit_l_min -23
_diffrn_reflns_number 19836
_diffrn_reflns_theta_full 25.242
_diffrn_reflns_theta_max 25.000
_diffrn_reflns_theta_min 3.118
_exptl_absorpt_coefficient_mu 5.006
_exptl_absorpt_correction_T_max 0.9383
_exptl_absorpt_correction_T_min 0.6554
_exptl_absorpt_correction_type multi-scan
_exptl_absorpt_process_details '(XPREP in SHELXTL; Sheldrick, 2008)'
_exptl_crystal_colour red
_exptl_crystal_density_diffrn 2.160
_exptl_crystal_description needle
_exptl_crystal_F_000 1792
_exptl_crystal_size_max 0.400
_exptl_crystal_size_mid 0.050
_exptl_crystal_size_min 0.050
_refine_diff_density_max 0.689
_refine_diff_density_min -0.616
_refine_ls_extinction_coef 0.00086(12)
_refine_ls_extinction_expression Fc^*^=kFc[1+0.001xFc^2^\l^3^/sin(2\q)]^-1/4^
_refine_ls_extinction_method 'SHELXL2013 (Sheldrick, 2013)'
_refine_ls_goodness_of_fit_ref 1.066
_refine_ls_hydrogen_treatment constr
_refine_ls_matrix_type full
_refine_ls_number_parameters 330
_refine_ls_number_reflns 4847
_refine_ls_number_restraints 0
_refine_ls_restrained_S_all 1.066
_refine_ls_R_factor_all 0.0562
_refine_ls_R_factor_gt 0.0391
_refine_ls_shift/su_max 0.001
_refine_ls_shift/su_mean 0.000
_refine_ls_structure_factor_coef Fsqd
_refine_ls_weighting_details 'w=1/[\s^2^(Fo^2^)+(0.0248P)^2^+17.5058P] where P=(Fo^2^+2Fc^2^)/3'
_refine_ls_weighting_scheme calc
_refine_ls_wR_factor_gt 0.0808
_refine_ls_wR_factor_ref 0.0883
_reflns_number_gt 3937
_reflns_number_total 4847
_reflns_threshold_expression I>2\s(I)
_cod_data_source_file zl2600sup1.cf
_cod_data_source_block I
_cod_database_code 2239959
_cod_database_fobs_code 2239959
_shelx_space_group_comment
;
The symmetry employed for this shelxl refinement is uniquely defined
by the following loop, which should always be used as a source of
symmetry information in preference to the above space-group names.
They are only intended as comments.
;
_shelx_estimated_absorpt_t_min 0.239
_shelx_estimated_absorpt_t_max 0.788
_shelxl_version_number .2013

loop_
_space_group_symop_operation_xyz
'x, y, z'
'-x+1/2, y+1/2, -z+1/2'
'-x, -y, -z'
'x-1/2, -y-1/2, z-1/2'

loop_
_atom_site_type_symbol
_atom_site_label
_atom_site_fract_x
_atom_site_fract_y
_atom_site_fract_z
_atom_site_U_iso_or_equiv
_atom_site_adp_type
_atom_site_calc_flag
_atom_site_occupancy
Pd Pd1 0.22704(4) 0.80997(4) 0.50395(2) 0.01626(14) Uani d 1
Pd Pd2 0.15556(4) 1.11994(4) 0.48597(2) 0.01682(14) Uani d 1
Se Se1 0.10993(5) 0.94796(5) 0.55379(3) 0.01595(16) Uani d 1
Se Se2 0.20573(5) 0.95790(5) 0.41633(3) 0.01657(16) Uani d 1
Cl Cl1 0.23531(16) 0.67804(16) 0.59748(8) 0.0326(4) Uani d 1
Cl Cl2 0.20566(14) 1.26486(15) 0.40718(9) 0.0304(4) Uani d 1
N N1 0.3262(4) 0.6940(5) 0.4467(3) 0.0218(12) Uani d 1
N N2 0.1156(4) 1.2594(5) 0.5557(3) 0.0214(12) Uani d 1
Fe Fe1 0.41999(7) 1.00911(9) 0.32407(5) 0.0206(2) Uani d 1
Fe Fe2 0.11295(7) 1.00558(8) 0.72807(4) 0.0182(2) Uani d 1
C C10 0.4069(5) 0.8686(6) 0.3912(3) 0.0210(14) Uani d 1
C C11 0.3504(5) 0.9741(6) 0.4102(3) 0.0165(13) Uani d 1
C C12 0.4197(5) 1.0724(6) 0.4203(3) 0.0238(15) Uani d 1
H H12 0.4028 1.1527 0.4334 0.029 Uiso calc 1
C C13 0.5182(5) 1.0295(7) 0.4073(3) 0.0275(16) Uani d 1
H H13 0.5792 1.0770 0.4103 0.033 Uiso calc 1
C C14 0.5132(5) 0.9046(6) 0.3891(3) 0.0229(15) Uani d 1
H H14 0.5690 0.8544 0.3777 0.028 Uiso calc 1
C C15 0.3522(6) 0.9628(7) 0.2323(4) 0.0349(18) Uani d 1
H H15 0.3164 0.8894 0.2216 0.042 Uiso calc 1
C C16 0.3081(6) 1.0701(7) 0.2564(4) 0.0304(17) Uani d 1
H H16 0.2376 1.0813 0.2644 0.037 Uiso calc 1
C C17 0.3859(6) 1.1578(7) 0.2667(4) 0.0354(18) Uani d 1
H H17 0.3775 1.2382 0.2830 0.042 Uiso calc 1
C C18 0.4799(6) 1.1041(8) 0.2481(4) 0.041(2) Uani d 1
H H18 0.5452 1.1427 0.2498 0.050 Uiso calc 1
C C19 0.4585(6) 0.9825(8) 0.2265(4) 0.039(2) Uani d 1
H H19 0.5067 0.9255 0.2111 0.047 Uiso calc 1
C C20 0.1446(5) 1.1310(6) 0.6565(3) 0.0186(14) Uani d 1
C C21 0.1723(5) 1.0104(6) 0.6354(3) 0.0175(13) Uani d 1
C C22 0.2458(5) 0.9604(6) 0.6829(3) 0.0199(14) Uani d 1
H H22 0.2761 0.8819 0.6810 0.024 Uiso calc 1
C C23 0.2657(5) 1.0499(6) 0.7341(3) 0.0228(15) Uani d 1
H H23 0.3116 1.0412 0.7726 0.027 Uiso calc 1
C C24 0.2051(5) 1.1540(6) 0.7174(3) 0.0256(16) Uani d 1
H H24 0.2046 1.2273 0.7427 0.031 Uiso calc 1
C C25 -0.0403(5) 1.0176(6) 0.7444(3) 0.0252(16) Uani d 1
H H25 -0.0886 1.0705 0.7219 0.030 Uiso calc 1
C C26 -0.0156(5) 0.8971(6) 0.7233(3) 0.0269(16) Uani d 1
H H26 -0.0435 0.8559 0.6846 0.032 Uiso calc 1
C C27 0.0596(5) 0.8507(6) 0.7720(4) 0.0271(16) Uani d 1
H H27 0.0900 0.7722 0.7714 0.033 Uiso calc 1
C C28 0.0807(5) 0.9414(7) 0.8208(3) 0.0261(16) Uani d 1
H H28 0.1283 0.9344 0.8585 0.031 Uiso calc 1
C C29 0.0190(5) 1.0452(7) 0.8045(3) 0.0287(16) Uani d 1
H H29 0.0177 1.1192 0.8292 0.034 Uiso calc 1
C C111 0.3567(5) 0.7471(6) 0.3814(3) 0.0190(14) Uani d 1
H H11A 0.4048 0.6909 0.3604 0.023 Uiso calc 1
H H11B 0.2949 0.7557 0.3505 0.023 Uiso calc 1
C C112 0.2682(7) 0.5809(6) 0.4316(4) 0.0354(19) Uani d 1
H H11C 0.3131 0.5217 0.4110 0.053 Uiso calc 1
H H11D 0.2092 0.5989 0.4005 0.053 Uiso calc 1
H H11E 0.2438 0.5471 0.4733 0.053 Uiso calc 1
C C113 0.4211(6) 0.6654(7) 0.4884(4) 0.0310(17) Uani d 1
H H11F 0.4029 0.6235 0.5295 0.047 Uiso calc 1
H H11G 0.4575 0.7411 0.5003 0.047 Uiso calc 1
H H11H 0.4655 0.6128 0.4629 0.047 Uiso calc 1
C C211 0.0708(5) 1.2127(6) 0.6178(3) 0.0222(14) Uani d 1
H H21A 0.0069 1.1671 0.6054 0.027 Uiso calc 1
H H21B 0.0527 1.2822 0.6465 0.027 Uiso calc 1
C C212 0.2097(6) 1.3284(6) 0.5740(4) 0.0293(16) Uani d 1
H H21C 0.1940 1.3935 0.6054 0.044 Uiso calc 1
H H21D 0.2365 1.3640 0.5334 0.044 Uiso calc 1
H H21E 0.2613 1.2738 0.5953 0.044 Uiso calc 1
C C213 0.0381(6) 1.3448(6) 0.5232(4) 0.0305(17) Uani d 1
H H21F 0.0235 1.4103 0.5547 0.046 Uiso calc 1
H H21G -0.0255 1.3002 0.5110 0.046 Uiso calc 1
H H21H 0.0655 1.3796 0.4826 0.046 Uiso calc 1

loop_
_atom_site_aniso_label
_atom_site_aniso_U_11
_atom_site_aniso_U_22
_atom_site_aniso_U_33
_atom_site_aniso_U_12
_atom_site_aniso_U_13
_atom_site_aniso_U_23
Pd1 0.0243(3) 0.0136(2) 0.0112(2) -0.0008(2) 0.0030(2) 0.00145(18)
Pd2 0.0220(3) 0.0142(2) 0.0143(3) -0.0003(2) 0.0020(2) 0.00292(19)
Se1 0.0195(3) 0.0157(3) 0.0128(3) -0.0016(3) 0.0025(3) 0.0013(2)
Se2 0.0211(3) 0.0171(3) 0.0116(3) -0.0020(3) 0.0013(3) 0.0021(2)
Cl1 0.0598(12) 0.0218(8) 0.0169(8) 0.0077(8) 0.0083(8) 0.0085(7)
Cl2 0.0450(11) 0.0212(8) 0.0257(9) -0.0012(8) 0.0085(8) 0.0115(7)
N1 0.031(3) 0.016(3) 0.019(3) 0.002(2) 0.006(2) 0.000(2)
N2 0.026(3) 0.015(3) 0.023(3) 0.001(2) 0.001(2) 0.004(2)
Fe1 0.0224(5) 0.0249(5) 0.0147(5) -0.0055(4) 0.0033(4) 0.0018(4)
Fe2 0.0183(5) 0.0224(5) 0.0141(5) 0.0009(4) 0.0029(4) 0.0001(4)
C10 0.025(4) 0.026(4) 0.012(3) -0.003(3) 0.002(3) 0.002(3)
C11 0.017(3) 0.020(3) 0.012(3) -0.002(3) -0.006(3) -0.002(3)
C12 0.030(4) 0.026(4) 0.016(3) -0.004(3) 0.005(3) 0.001(3)
C13 0.028(4) 0.039(4) 0.015(3) -0.012(3) 0.002(3) -0.006(3)
C14 0.023(4) 0.028(4) 0.019(3) 0.005(3) 0.005(3) -0.001(3)
C15 0.045(5) 0.040(5) 0.019(4) -0.011(4) -0.003(3) 0.005(3)
C16 0.028(4) 0.041(4) 0.023(4) 0.000(3) 0.004(3) 0.006(3)
C17 0.042(5) 0.034(4) 0.030(4) -0.004(4) -0.003(4) 0.011(3)
C18 0.032(4) 0.057(6) 0.035(5) -0.016(4) 0.003(4) 0.023(4)
C19 0.040(5) 0.062(6) 0.015(4) 0.005(4) 0.004(3) 0.002(4)
C20 0.019(3) 0.017(3) 0.020(3) -0.003(3) 0.009(3) 0.000(3)
C21 0.019(3) 0.022(3) 0.012(3) -0.002(3) 0.002(3) 0.003(3)
C22 0.021(3) 0.024(3) 0.015(3) 0.000(3) 0.002(3) 0.003(3)
C23 0.021(4) 0.033(4) 0.014(3) -0.004(3) 0.000(3) 0.001(3)
C24 0.025(4) 0.029(4) 0.023(4) -0.002(3) 0.002(3) -0.006(3)
C25 0.016(3) 0.035(4) 0.024(4) 0.007(3) 0.001(3) 0.006(3)
C26 0.031(4) 0.030(4) 0.019(4) -0.004(3) 0.007(3) 0.002(3)
C27 0.027(4) 0.027(4) 0.029(4) 0.003(3) 0.014(3) 0.009(3)
C28 0.019(3) 0.044(4) 0.014(3) 0.003(3) -0.003(3) 0.009(3)
C29 0.026(4) 0.040(4) 0.021(4) 0.004(3) 0.007(3) 0.000(3)
C111 0.023(3) 0.021(3) 0.013(3) -0.003(3) 0.004(3) 0.001(3)
C112 0.061(5) 0.019(4) 0.028(4) -0.007(3) 0.014(4) -0.006(3)
C113 0.033(4) 0.034(4) 0.026(4) 0.012(3) 0.003(3) 0.003(3)
C211 0.027(4) 0.021(3) 0.018(3) 0.005(3) 0.002(3) 0.000(3)
C212 0.035(4) 0.022(4) 0.031(4) -0.005(3) 0.001(3) 0.001(3)
C213 0.037(4) 0.021(4) 0.034(4) 0.003(3) 0.003(4) -0.001(3)

loop_
_atom_type_symbol
_atom_type_description
_atom_type_scat_dispersion_real
_atom_type_scat_dispersion_imag
_atom_type_scat_source
C C 0.0033 0.0016 'International Tables Vol C Tables 4.2.6.8 and 6.1.1.4'
H H 0.0000 0.0000 'International Tables Vol C Tables 4.2.6.8 and 6.1.1.4'
N N 0.0061 0.0033 'International Tables Vol C Tables 4.2.6.8 and 6.1.1.4'
Cl Cl 0.1484 0.1585 'International Tables Vol C Tables 4.2.6.8 and 6.1.1.4'
Fe Fe 0.3463 0.8444 'International Tables Vol C Tables 4.2.6.8 and 6.1.1.4'
Se Se -0.0929 2.2259 'International Tables Vol C Tables 4.2.6.8 and 6.1.1.4'
Pd Pd -0.9988 1.0072 'International Tables Vol C Tables 4.2.6.8 and 6.1.1.4'

loop_
_geom_angle_atom_site_label_1
_geom_angle_atom_site_label_2
_geom_angle_atom_site_label_3
_geom_angle
_geom_angle_publ_flag
N1 Pd1 Cl1 92.99(15) y
N1 Pd1 Se2 93.62(14) y
Cl1 Pd1 Se2 173.39(5) y
N1 Pd1 Se1 172.87(15) y
Cl1 Pd1 Se1 93.59(5) y
Se2 Pd1 Se1 79.80(3) y
N2 Pd2 Cl2 92.05(15) y
N2 Pd2 Se2 175.53(15) y
Cl2 Pd2 Se2 91.22(5) y
N2 Pd2 Se1 96.84(14) y
Cl2 Pd2 Se1 171.10(5) y
Se2 Pd2 Se1 79.92(3) y
C21 Se1 Pd1 109.23(19) ?
C21 Se1 Pd2 95.12(19) ?
Pd1 Se1 Pd2 94.58(3) ?
C11 Se2 Pd2 105.90(18) ?
C11 Se2 Pd1 92.08(19) ?
Pd2 Se2 Pd1 96.17(3) ?
C112 N1 C113 109.7(6) ?
C112 N1 C111 108.0(5) ?
C113 N1 C111 108.3(5) ?
C112 N1 Pd1 106.7(4) ?
C113 N1 Pd1 109.3(4) ?
C111 N1 Pd1 114.8(4) ?
C212 N2 C211 109.4(5) ?
C212 N2 C213 108.4(5) ?
C211 N2 C213 106.8(5) ?
C212 N2 Pd2 107.3(4) ?
C211 N2 Pd2 114.3(4) ?
C213 N2 Pd2 110.4(4) ?
C11 Fe1 C17 122.5(3) ?
C11 Fe1 C18 160.0(3) ?
C17 Fe1 C18 41.1(3) ?
C11 Fe1 C12 40.8(2) ?
C17 Fe1 C12 104.1(3) ?
C18 Fe1 C12 123.1(3) ?
C11 Fe1 C16 106.5(3) ?
C17 Fe1 C16 40.4(3) ?
C18 Fe1 C16 68.2(3) ?
C12 Fe1 C16 118.0(3) ?
C11 Fe1 C15 121.2(3) ?
C17 Fe1 C15 68.1(3) ?
C18 Fe1 C15 68.1(3) ?
C12 Fe1 C15 154.1(3) ?
C16 Fe1 C15 40.2(3) ?
C11 Fe1 C13 67.9(3) ?
C17 Fe1 C13 118.4(3) ?
C18 Fe1 C13 107.4(3) ?
C12 Fe1 C13 40.2(3) ?
C16 Fe1 C13 152.7(3) ?
C15 Fe1 C13 165.3(3) ?
C11 Fe1 C10 41.2(2) ?
C17 Fe1 C10 161.4(3) ?
C18 Fe1 C10 157.0(3) ?
C12 Fe1 C10 68.9(3) ?
C16 Fe1 C10 126.4(3) ?
C15 Fe1 C10 110.3(3) ?
C13 Fe1 C10 68.1(3) ?
C11 Fe1 C19 157.0(3) ?
C17 Fe1 C19 68.8(3) ?
C18 Fe1 C19 40.8(3) ?
C12 Fe1 C19 161.9(3) ?
C16 Fe1 C19 68.0(3) ?
C15 Fe1 C19 40.3(3) ?
C13 Fe1 C19 127.3(3) ?
C10 Fe1 C19 122.8(3) ?
C11 Fe1 C14 68.9(2) ?
C17 Fe1 C14 154.2(3) ?
C18 Fe1 C14 121.0(3) ?
C12 Fe1 C14 68.5(3) ?
C16 Fe1 C14 165.0(3) ?
C15 Fe1 C14 128.9(3) ?
C13 Fe1 C14 40.3(3) ?
C10 Fe1 C14 40.9(3) ?
C19 Fe1 C14 110.3(3) ?
C20 Fe2 C21 41.3(2) ?
C20 Fe2 C24 41.0(3) ?
C21 Fe2 C24 68.3(3) ?
C20 Fe2 C28 157.6(3) ?
C21 Fe2 C28 159.1(3) ?
C24 Fe2 C28 121.4(3) ?
C20 Fe2 C25 107.8(3) ?
C21 Fe2 C25 124.4(3) ?
C24 Fe2 C25 123.3(3) ?
C28 Fe2 C25 68.0(3) ?
C20 Fe2 C23 69.3(3) ?
C21 Fe2 C23 68.3(3) ?
C24 Fe2 C23 40.6(3) ?
C28 Fe2 C23 106.1(3) ?
C25 Fe2 C23 158.5(3) ?
C20 Fe2 C27 160.7(3) ?
C21 Fe2 C27 124.2(3) ?
C24 Fe2 C27 157.1(3) ?
C28 Fe2 C27 40.3(3) ?
C25 Fe2 C27 68.2(3) ?
C23 Fe2 C27 121.6(3) ?
C20 Fe2 C26 123.8(3) ?
C21 Fe2 C26 108.8(3) ?
C24 Fe2 C26 160.2(3) ?
C28 Fe2 C26 68.4(3) ?
C25 Fe2 C26 40.9(3) ?
C23 Fe2 C26 158.3(3) ?
C27 Fe2 C26 40.8(3) ?
C20 Fe2 C29 121.8(3) ?
C21 Fe2 C29 159.5(3) ?
C24 Fe2 C29 106.6(3) ?
C28 Fe2 C29 40.6(3) ?
C25 Fe2 C29 40.6(3) ?
C23 Fe2 C29 121.6(3) ?
C27 Fe2 C29 68.2(3) ?
C26 Fe2 C29 68.8(3) ?
C20 Fe2 C22 69.4(3) ?
C21 Fe2 C22 40.5(2) ?
C24 Fe2 C22 68.5(3) ?
C28 Fe2 C22 122.3(3) ?
C25 Fe2 C22 159.8(3) ?
C23 Fe2 C22 40.8(3) ?
C27 Fe2 C22 107.5(3) ?
C26 Fe2 C22 123.0(3) ?
C29 Fe2 C22 158.1(3) ?
C11 C10 C14 107.1(6) ?
C11 C10 C111 121.9(6) ?
C14 C10 C111 130.9(6) ?
C11 C10 Fe1 68.2(4) ?
C14 C10 Fe1 70.2(4) ?
C111 C10 Fe1 129.7(5) ?
C12 C11 C10 108.7(6) ?
C12 C11 Se2 133.6(5) ?
C10 C11 Se2 117.8(4) ?
C12 C11 Fe1 70.2(4) ?
C10 C11 Fe1 70.6(4) ?
Se2 C11 Fe1 124.4(3) ?
C13 C12 C11 107.5(6) ?
C13 C12 Fe1 70.3(4) ?
C11 C12 Fe1 69.0(4) ?
C13 C12 H12 126.3 ?
C11 C12 H12 126.3 ?
Fe1 C12 H12 126.0 ?
C12 C13 C14 110.0(6) ?
C12 C13 Fe1 69.5(4) ?
C14 C13 Fe1 70.7(4) ?
C12 C13 H13 125.0 ?
C14 C13 H13 125.0 ?
Fe1 C13 H13 126.4 ?
C13 C14 C10 106.7(6) ?
C13 C14 Fe1 69.0(4) ?
C10 C14 Fe1 68.9(4) ?
C13 C14 H14 126.7 ?
C10 C14 H14 126.7 ?
Fe1 C14 H14 127.0 ?
C16 C15 C19 108.7(7) ?
C16 C15 Fe1 69.6(4) ?
C19 C15 Fe1 70.1(4) ?
C16 C15 H15 125.7 ?
C19 C15 H15 125.7 ?
Fe1 C15 H15 126.2 ?
C17 C16 C15 108.6(7) ?
C17 C16 Fe1 69.3(4) ?
C15 C16 Fe1 70.2(4) ?
C17 C16 H16 125.7 ?
C15 C16 H16 125.7 ?
Fe1 C16 H16 126.4 ?
C16 C17 C18 107.5(7) ?
C16 C17 Fe1 70.3(4) ?
C18 C17 Fe1 69.5(4) ?
C16 C17 H17 126.2 ?
C18 C17 H17 126.2 ?
Fe1 C17 H17 125.5 ?
C17 C18 C19 108.1(7) ?
C17 C18 Fe1 69.3(4) ?
C19 C18 Fe1 70.5(4) ?
C17 C18 H18 126.0 ?
C19 C18 H18 126.0 ?
Fe1 C18 H18 125.7 ?
C15 C19 C18 107.1(7) ?
C15 C19 Fe1 69.6(4) ?
C18 C19 Fe1 68.6(4) ?
C15 C19 H19 126.4 ?
C18 C19 H19 126.4 ?
Fe1 C19 H19 126.9 ?
C24 C20 C21 105.9(6) ?
C24 C20 C211 129.6(6) ?
C21 C20 C211 124.4(6) ?
C24 C20 Fe2 69.5(4) ?
C21 C20 Fe2 69.3(3) ?
C211 C20 Fe2 127.9(4) ?
C22 C21 C20 109.4(6) ?
C22 C21 Se1 132.1(5) ?
C20 C21 Se1 118.5(5) ?
C22 C21 Fe2 70.3(4) ?
C20 C21 Fe2 69.3(3) ?
Se1 C21 Fe2 126.7(3) ?
C21 C22 C23 107.4(6) ?
C21 C22 Fe2 69.3(4) ?
C23 C22 Fe2 69.2(4) ?
C21 C22 H22 126.3 ?
C23 C22 H22 126.3 ?
Fe2 C22 H22 126.8 ?
C24 C23 C22 108.0(6) ?
C24 C23 Fe2 69.5(4) ?
C22 C23 Fe2 70.0(4) ?
C24 C23 H23 126.0 ?
C22 C23 H23 126.0 ?
Fe2 C23 H23 126.1 ?
C23 C24 C20 109.2(6) ?
C23 C24 Fe2 69.8(4) ?
C20 C24 Fe2 69.5(4) ?
C23 C24 H24 125.4 ?
C20 C24 H24 125.4 ?
Fe2 C24 H24 126.9 ?
C29 C25 C26 108.9(6) ?
C29 C25 Fe2 70.0(4) ?
C26 C25 Fe2 69.8(4) ?
C29 C25 H25 125.5 ?
C26 C25 H25 125.5 ?
Fe2 C25 H25 126.2 ?
C27 C26 C25 106.7(6) ?
C27 C26 Fe2 69.6(4) ?
C25 C26 Fe2 69.3(4) ?
C27 C26 H26 126.7 ?
C25 C26 H26 126.7 ?
Fe2 C26 H26 126.1 ?
C28 C27 C26 108.4(6) ?
C28 C27 Fe2 69.5(4) ?
C26 C27 Fe2 69.6(4) ?
C28 C27 H27 125.8 ?
C26 C27 H27 125.8 ?
Fe2 C27 H27 126.6 ?
C27 C28 C29 108.9(6) ?
C27 C28 Fe2 70.2(4) ?
C29 C28 Fe2 70.1(4) ?
C27 C28 H28 125.5 ?
C29 C28 H28 125.5 ?
Fe2 C28 H28 125.7 ?
C25 C29 C28 107.1(6) ?
C25 C29 Fe2 69.4(4) ?
C28 C29 Fe2 69.3(4) ?
C25 C29 H29 126.4 ?
C28 C29 H29 126.4 ?
Fe2 C29 H29 126.4 ?
C10 C111 N1 111.8(5) ?
C10 C111 H11A 109.3 ?
N1 C111 H11A 109.3 ?
C10 C111 H11B 109.3 ?
N1 C111 H11B 109.3 ?
H11A C111 H11B 107.9 ?
N1 C112 H11C 109.5 ?
N1 C112 H11D 109.5 ?
H11C C112 H11D 109.5 ?
N1 C112 H11E 109.5 ?
H11C C112 H11E 109.5 ?
H11D C112 H11E 109.5 ?
N1 C113 H11F 109.5 ?
N1 C113 H11G 109.5 ?
H11F C113 H11G 109.5 ?
N1 C113 H11H 109.5 ?
H11F C113 H11H 109.5 ?
H11G C113 H11H 109.5 ?
N2 C211 C20 111.3(5) ?
N2 C211 H21A 109.4 ?
C20 C211 H21A 109.4 ?
N2 C211 H21B 109.4 ?
C20 C211 H21B 109.4 ?
H21A C211 H21B 108.0 ?
N2 C212 H21C 109.5 ?
N2 C212 H21D 109.5 ?
H21C C212 H21D 109.5 ?
N2 C212 H21E 109.5 ?
H21C C212 H21E 109.5 ?
H21D C212 H21E 109.5 ?
N2 C213 H21F 109.5 ?
N2 C213 H21G 109.5 ?
H21F C213 H21G 109.5 ?
N2 C213 H21H 109.5 ?
H21F C213 H21H 109.5 ?
H21G C213 H21H 109.5 ?

loop_
_geom_bond_atom_site_label_1
_geom_bond_atom_site_label_2
_geom_bond_distance
_geom_bond_publ_flag
Pd1 N1 2.182(5) y
Pd1 Cl1 2.3585(17) y
Pd1 Se2 2.3898(8) y
Pd1 Se1 2.4051(9) y
Pd2 N2 2.152(5) y
Pd2 Cl2 2.3540(17) y
Pd2 Se2 2.3716(8) y
Pd2 Se1 2.4166(8) y
Se1 C21 1.904(6) ?
Se2 C11 1.904(6) ?
N1 C112 1.475(9) ?
N1 C113 1.483(9) ?
N1 C111 1.500(8) ?
N2 C212 1.470(9) ?
N2 C211 1.488(8) ?
N2 C213 1.499(9) ?
Fe1 C11 2.022(6) ?
Fe1 C17 2.029(7) ?
Fe1 C18 2.031(7) ?
Fe1 C12 2.039(7) ?
Fe1 C16 2.042(7) ?
Fe1 C15 2.050(7) ?
Fe1 C13 2.049(7) ?
Fe1 C10 2.055(6) ?
Fe1 C19 2.056(7) ?
Fe1 C14 2.072(7) ?
Fe2 C20 2.042(6) ?
Fe2 C21 2.043(6) ?
Fe2 C24 2.042(7) ?
Fe2 C28 2.043(7) ?
Fe2 C25 2.046(7) ?
Fe2 C23 2.046(7) ?
Fe2 C27 2.052(7) ?
Fe2 C26 2.053(7) ?
Fe2 C29 2.054(7) ?
Fe2 C22 2.056(6) ?
C10 C11 1.436(9) ?
C10 C14 1.443(9) ?
C10 C111 1.494(9) ?
C11 C12 1.415(9) ?
C12 C13 1.404(10) ?
C12 H12 0.9500 ?
C13 C14 1.420(10) ?
C13 H13 0.9500 ?
C14 H14 0.9500 ?
C15 C16 1.407(11) ?
C15 C19 1.414(11) ?
C15 H15 0.9500 ?
C16 C17 1.405(11) ?
C16 H16 0.9500 ?
C17 C18 1.427(11) ?
C17 H17 0.9500 ?
C18 C19 1.426(12) ?
C18 H18 0.9500 ?
C19 H19 0.9500 ?
C20 C24 1.431(10) ?
C20 C21 1.442(9) ?
C20 C211 1.497(9) ?
C21 C22 1.417(9) ?
C22 C23 1.431(9) ?
C22 H22 0.9500 ?
C23 C24 1.419(10) ?
C23 H23 0.9500 ?
C24 H24 0.9500 ?
C25 C29 1.421(10) ?
C25 C26 1.431(10) ?
C25 H25 0.9500 ?
C26 C27 1.432(10) ?
C26 H26 0.9500 ?
C27 C28 1.409(10) ?
C27 H27 0.9500 ?
C28 C29 1.422(10) ?
C28 H28 0.9500 ?
C29 H29 0.9500 ?
C111 H11A 0.9900 ?
C111 H11B 0.9900 ?
C112 H11C 0.9800 ?
C112 H11D 0.9800 ?
C112 H11E 0.9800 ?
C113 H11F 0.9800 ?
C113 H11G 0.9800 ?
C113 H11H 0.9800 ?
C211 H21A 0.9900 ?
C211 H21B 0.9900 ?
C212 H21C 0.9800 ?
C212 H21D 0.9800 ?
C212 H21E 0.9800 ?
C213 H21F 0.9800 ?
C213 H21G 0.9800 ?
C213 H21H 0.9800 ?

loop_
_geom_hbond_atom_site_label_D
_geom_hbond_atom_site_label_H
_geom_hbond_atom_site_label_A
_geom_hbond_distance_DH
_geom_hbond_distance_HA
_geom_hbond_distance_DA
_geom_hbond_angle_DHA
C113 H11F Cl1 0.98 2.70 3.347(8) 124
C212 H21D Cl2 0.98 2.75 3.394(8) 124
C213 H21H Cl2 0.98 2.74 3.384(8) 124
C22 H22 Cl1 0.95 2.82 3.537(7) 133

loop_
_geom_torsion_atom_site_label_1
_geom_torsion_atom_site_label_2
_geom_torsion_atom_site_label_3
_geom_torsion_atom_site_label_4
_geom_torsion
C14 C10 C11 C12 -0.6(7)
C111 C10 C11 C12 175.7(6)
Fe1 C10 C11 C12 -60.2(4)
C14 C10 C11 Se2 179.1(4)
C111 C10 C11 Se2 -4.6(8)
Fe1 C10 C11 Se2 119.5(4)
C14 C10 C11 Fe1 59.6(4)
C111 C10 C11 Fe1 -124.1(6)
C10 C11 C12 C13 0.4(7)
Se2 C11 C12 C13 -179.2(5)
Fe1 C11 C12 C13 -60.0(5)
C10 C11 C12 Fe1 60.4(4)
Se2 C11 C12 Fe1 -119.2(6)
C11 C12 C13 C14 -0.1(8)
Fe1 C12 C13 C14 -59.3(5)
C11 C12 C13 Fe1 59.2(4)
C12 C13 C14 C10 -0.3(8)
Fe1 C13 C14 C10 -58.8(4)
C12 C13 C14 Fe1 58.5(5)
C11 C10 C14 C13 0.5(7)
C111 C10 C14 C13 -175.3(6)
Fe1 C10 C14 C13 58.9(5)
C11 C10 C14 Fe1 -58.3(4)
C111 C10 C14 Fe1 125.8(7)
C19 C15 C16 C17 -0.5(8)
Fe1 C15 C16 C17 58.8(5)
C19 C15 C16 Fe1 -59.4(5)
C15 C16 C17 C18 0.4(8)
Fe1 C16 C17 C18 59.8(5)
C15 C16 C17 Fe1 -59.4(5)
C16 C17 C18 C19 -0.1(8)
Fe1 C17 C18 C19 60.2(5)
C16 C17 C18 Fe1 -60.3(5)
C16 C15 C19 C18 0.5(8)
Fe1 C15 C19 C18 -58.6(5)
C16 C15 C19 Fe1 59.1(5)
C17 C18 C19 C15 -0.2(8)
Fe1 C18 C19 C15 59.2(5)
C17 C18 C19 Fe1 -59.4(5)
C24 C20 C21 C22 1.2(7)
C211 C20 C21 C22 178.5(6)
Fe2 C20 C21 C22 -59.0(4)
C24 C20 C21 Se1 -178.4(4)
C211 C20 C21 Se1 -1.1(8)
Fe2 C20 C21 Se1 121.4(4)
C24 C20 C21 Fe2 60.2(4)
C211 C20 C21 Fe2 -122.5(6)
C20 C21 C22 C23 -0.5(7)
Se1 C21 C22 C23 179.0(5)
Fe2 C21 C22 C23 -58.9(4)
C20 C21 C22 Fe2 58.4(4)
Se1 C21 C22 Fe2 -122.1(5)
C21 C22 C23 C24 -0.4(7)
Fe2 C22 C23 C24 -59.3(4)
C21 C22 C23 Fe2 59.0(4)
C22 C23 C24 C20 1.2(7)
Fe2 C23 C24 C20 -58.4(5)
C22 C23 C24 Fe2 59.6(4)
C21 C20 C24 C23 -1.5(7)
C211 C20 C24 C23 -178.5(6)
Fe2 C20 C24 C23 58.6(5)
C21 C20 C24 Fe2 -60.1(4)
C211 C20 C24 Fe2 122.8(7)
C29 C25 C26 C27 0.5(8)
Fe2 C25 C26 C27 59.8(5)
C29 C25 C26 Fe2 -59.3(5)
C25 C26 C27 C28 -0.7(7)
Fe2 C26 C27 C28 58.9(5)
C25 C26 C27 Fe2 -59.6(5)
C26 C27 C28 C29 0.7(8)
Fe2 C27 C28 C29 59.6(5)
C26 C27 C28 Fe2 -59.0(5)
C26 C25 C29 C28 -0.1(8)
Fe2 C25 C29 C28 -59.3(5)
C26 C25 C29 Fe2 59.2(5)
C27 C28 C29 C25 -0.3(8)
Fe2 C28 C29 C25 59.4(5)
C27 C28 C29 Fe2 -59.7(5)
C11 C10 C111 N1 -69.5(8)
C14 C10 C111 N1 105.8(8)
Fe1 C10 C111 N1 -156.5(5)
C112 N1 C111 C10 174.3(6)
C113 N1 C111 C10 -67.0(7)
Pd1 N1 C111 C10 55.5(6)
C212 N2 C211 C20 -59.8(7)
C213 N2 C211 C20 -177.0(5)
Pd2 N2 C211 C20 60.7(6)
C24 C20 C211 N2 105.3(7)
C21 C20 C211 N2 -71.2(8)
Fe2 C20 C211 N2 -160.8(4)
